data_4344932
loop_
_publ_author_name
'Sindlinger, Christian P.'
'Aicher, Frederik S. W.'
'Wesemann, Lars'

_publ_section_title
;
 Cationic Stannylenes: In Situ Generation and NMR Spectroscopic
 Characterization.
;
_journal_issue 1
_journal_name_full 'Inorganic chemistry'
_journal_page_first 548
_journal_page_last 560
_journal_paper_doi 10.1021/acs.inorgchem.6b02377
_journal_volume 56
_journal_year 2017
_chemical_formula_sum 'C83 H83 B F15 N4 Sn2'
_chemical_formula_weight 1669.72
_chemical_name_systematic
;
 ?
;
_space_group_crystal_system triclinic
_space_group_IT_number 2
_space_group_name_Hall '-P 1'
_space_group_name_H-M_alt 'P -1'
_symmetry_space_group_name_Hall '-P 1'
_symmetry_space_group_name_H-M 'P -1'
_atom_sites_solution_hydrogens mixed
_audit_creation_method SHELXL-2014
_cell_angle_alpha 84.2400(10)
_cell_angle_beta 77.0330(10)
_cell_angle_gamma 63.0670(10)
_cell_formula_units_Z 2
_cell_length_a 12.6014(2)
_cell_length_b 13.6600(3)
_cell_length_c 25.0450(4)
_cell_measurement_reflns_used 9859
_cell_measurement_temperature 100(2)
_cell_measurement_theta_max 29.09
_cell_measurement_theta_min 2.36
_cell_volume 3745.51(12)
_computing_cell_refinement 'Bruker SAINT'
_computing_data_collection 'Bruker APEX2'
_computing_data_reduction 'Bruker SAINT'
_computing_molecular_graphics 'Bruker SHELXTL'
_computing_publication_material 'Bruker SHELXTL'
_computing_structure_refinement 'SHELXL-2014 (Sheldrick 2014)'
_computing_structure_solution 'SHELXS-97 (Sheldrick 2008)'
_diffrn_ambient_temperature 100(2)
_diffrn_detector_area_resol_mean 8.3333
_diffrn_measured_fraction_theta_full 0.999
_diffrn_measured_fraction_theta_max 0.983
_diffrn_measurement_device_type 'Bruker APEX-II CCD'
_diffrn_measurement_method '\f and \w scans'
_diffrn_radiation_type MoK\a
_diffrn_radiation_wavelength 0.71073
_diffrn_reflns_av_R_equivalents 0.0284
_diffrn_reflns_av_unetI/netI 0.0374
_diffrn_reflns_Laue_measured_fraction_full 0.999
_diffrn_reflns_Laue_measured_fraction_max 0.983
_diffrn_reflns_limit_h_max 17
_diffrn_reflns_limit_h_min -17
_diffrn_reflns_limit_k_max 18
_diffrn_reflns_limit_k_min -18
_diffrn_reflns_limit_l_max 34
_diffrn_reflns_limit_l_min -33
_diffrn_reflns_number 63518
_diffrn_reflns_point_group_measured_fraction_full 0.999
_diffrn_reflns_point_group_measured_fraction_max 0.983
_diffrn_reflns_theta_full 25.242
_diffrn_reflns_theta_max 29.157
_diffrn_reflns_theta_min 1.851
_diffrn_source 'fine-focus sealed tube'
_exptl_absorpt_coefficient_mu 0.752
_exptl_absorpt_correction_T_max 1.0000
_exptl_absorpt_correction_T_min 0.9159
_exptl_absorpt_correction_type numerical
_exptl_crystal_colour green
_exptl_crystal_density_diffrn 1.481
_exptl_crystal_description prism
_exptl_crystal_F_000 1698
_exptl_crystal_size_max 0.219
_exptl_crystal_size_mid 0.107
_exptl_crystal_size_min 0.072
_refine_diff_density_max 0.771
_refine_diff_density_min -0.636
_refine_diff_density_rms 0.068
_refine_ls_extinction_method none
_refine_ls_goodness_of_fit_ref 1.017
_refine_ls_hydrogen_treatment mixed
_refine_ls_matrix_type full
_refine_ls_number_parameters 998
_refine_ls_number_reflns 19878
_refine_ls_number_restraints 2
_refine_ls_restrained_S_all 1.017
_refine_ls_R_factor_all 0.0571
_refine_ls_R_factor_gt 0.0362
_refine_ls_shift/su_max 0.001
_refine_ls_shift/su_mean 0.000
_refine_ls_structure_factor_coef Fsqd
_refine_ls_weighting_details 'w=1/[\s^2^(Fo^2^)+(0.0341P)^2^+2.5758P] where P=(Fo^2^+2Fc^2^)/3'
_refine_ls_weighting_scheme calc
_refine_ls_wR_factor_gt 0.0762
_refine_ls_wR_factor_ref 0.0835
_reflns_Friedel_coverage 0.000
_reflns_number_gt 15494
_reflns_number_total 19878
_reflns_threshold_expression 'I > 2\s(I)'
_cod_data_source_file ic6b02377_si_002.cif
_cod_data_source_block CPSGruen2_0m
_cod_depositor_comments 'Adding full bibliography for 4344932.cif.'
_cod_database_code 4344932
_shelx_space_group_comment
;
The symmetry employed for this shelxl refinement is uniquely defined
by the following loop, which should always be used as a source of
symmetry information in preference to the above space-group names.
They are only intended as comments.
;
_shelx_estimated_absorpt_t_min 0.853
_shelx_estimated_absorpt_t_max 0.948
_shelxl_version_number 2014-3

loop_
_space_group_symop_operation_xyz
'x, y, z'
'-x, -y, -z'

loop_
_atom_site_label
_atom_site_type_symbol
_atom_site_fract_x
_atom_site_fract_y
_atom_site_fract_z
_atom_site_U_iso_or_equiv
_atom_site_adp_type
_atom_site_occupancy
_atom_site_site_symmetry_order
_atom_site_calc_flag
_atom_site_refinement_flags_posn
_atom_site_refinement_flags_adp
_atom_site_refinement_flags_occupancy
_atom_site_disorder_assembly
_atom_site_disorder_group
C1 C 0.58110(16) 0.96943(15) 0.25343(8) 0.0156(4) Uani 1 1 d . . . . .
N3 N 0.52215(14) 0.92504(13) 0.29230(7) 0.0162(3) Uani 1 1 d . . . . .
C3 C 0.51629(16) 0.95528(16) 0.34466(8) 0.0172(4) Uani 1 1 d . . . . .
C4 C 0.57331(16) 1.02096(16) 0.33799(8) 0.0158(4) Uani 1 1 d . . . . .
N4 N 0.61247(13) 1.02740(13) 0.28181(6) 0.0139(3) Uani 1 1 d . . . . .
C6 C 0.67869(17) 1.09120(17) 0.25765(9) 0.0205(4) Uani 1 1 d . . . . .
H6A H 0.6938 1.0874 0.2176 0.031 Uiso 1 1 calc R U . . .
H6B H 0.7564 1.0609 0.2697 0.031 Uiso 1 1 calc R U . . .
H6C H 0.6302 1.1679 0.2695 0.031 Uiso 1 1 calc R U . . .
C7 C 0.59344(19) 1.07988(19) 0.37860(9) 0.0255(5) Uani 1 1 d . . . . .
H7A H 0.6805 1.0586 0.3736 0.038 Uiso 1 1 calc R U . . .
H7B H 0.5635 1.0606 0.4157 0.038 Uiso 1 1 calc R U . . .
H7C H 0.5496 1.1593 0.3732 0.038 Uiso 1 1 calc R U . . .
C8 C 0.46473(18) 0.85961(17) 0.28123(10) 0.0246(4) Uani 1 1 d . . . . .
H8A H 0.3765 0.9044 0.2876 0.037 Uiso 1 1 calc R U . . .
H8B H 0.4841 0.7957 0.3056 0.037 Uiso 1 1 calc R U . . .
H8C H 0.4950 0.8348 0.2430 0.037 Uiso 1 1 calc R U . . .
C9 C 0.44834(15) 0.99535(15) 0.14652(7) 0.0137(3) Uani 1 1 d . . . . .
C11 C 0.36218(16) 1.10488(15) 0.15968(7) 0.0142(4) Uani 1 1 d . . . . .
C12 C 0.39098(16) 1.18421(15) 0.18398(8) 0.0156(4) Uani 1 1 d . . . . .
C13 C 0.35129(16) 1.20921(16) 0.24001(8) 0.0186(4) Uani 1 1 d . . . . .
C14 C 0.37589(18) 1.28623(17) 0.26099(9) 0.0246(4) Uani 1 1 d . . . . .
H14 H 0.3503 1.3021 0.2991 0.029 Uiso 1 1 calc R U . . .
F14 F 0.90090(11) 0.47654(10) 0.62558(5) 0.0234(3) Uani 1 1 d . . . . .
C15 C 0.27853(18) 1.15891(18) 0.27798(8) 0.0224(4) Uani 1 1 d . . . . .
H15A H 0.1917 1.2087 0.2819 0.034 Uiso 1 1 calc R U . . .
H15B H 0.3010 1.1465 0.3139 0.034 Uiso 1 1 calc R U . . .
H15C H 0.2955 1.0887 0.2628 0.034 Uiso 1 1 calc R U . . .
F15 F 0.90855(11) 0.66845(10) 0.61326(5) 0.0268(3) Uani 1 1 d . . . . .
C16 C 0.45009(17) 1.24006(16) 0.14933(8) 0.0194(4) Uani 1 1 d . . . . .
C17 C 0.47297(18) 1.31599(17) 0.17194(10) 0.0252(5) Uani 1 1 d . . . . .
H17 H 0.5145 1.3524 0.1486 0.030 Uiso 1 1 calc R U . . .
C19 C 0.4819(2) 1.2234(2) 0.08807(9) 0.0274(5) Uani 1 1 d . . . . .
H19A H 0.5065 1.2791 0.0701 0.041 Uiso 1 1 calc R U . . .
H19B H 0.4109 1.2301 0.0753 0.041 Uiso 1 1 calc R U . . .
H19C H 0.5490 1.1502 0.0790 0.041 Uiso 1 1 calc R U . . .
C20 C 0.24487(16) 1.14616(16) 0.14927(8) 0.0181(4) Uani 1 1 d . . . . .
H20 H 0.1876 1.2197 0.1590 0.022 Uiso 1 1 calc R U . . .
C21 C 0.21202(17) 1.08030(17) 0.12484(8) 0.0199(4) Uani 1 1 d . . . . .
H21 H 0.1322 1.1082 0.1181 0.024 Uiso 1 1 calc R U . . .
C22 C 0.29588(17) 0.97390(16) 0.11033(8) 0.0176(4) Uani 1 1 d . . . . .
H22 H 0.2733 0.9295 0.0929 0.021 Uiso 1 1 calc R U . . .
C23 C 0.41393(16) 0.92974(16) 0.12070(7) 0.0144(4) Uani 1 1 d . . . . .
C24 C 0.49622(16) 0.81470(16) 0.10116(7) 0.0149(4) Uani 1 1 d . . . . .
C25 C 0.47226(16) 0.72753(16) 0.12609(8) 0.0167(4) Uani 1 1 d . . . . .
C26 C 0.37370(17) 0.74528(17) 0.17632(8) 0.0200(4) Uani 1 1 d . . . . .
H26A H 0.2954 0.7712 0.1653 0.030 Uiso 1 1 calc R U . . .
H26B H 0.3697 0.8003 0.2000 0.030 Uiso 1 1 calc R U . . .
H26C H 0.3918 0.6759 0.1963 0.030 Uiso 1 1 calc R U . . .
C27 C 0.6978(2) 0.4876(2) 0.03117(11) 0.0374(6) Uani 1 1 d . . . . .
H27A H 0.6402 0.4664 0.0211 0.056 Uiso 1 1 calc R U . . .
H27B H 0.7397 0.4354 0.0580 0.056 Uiso 1 1 calc R U . . .
H27C H 0.7575 0.4873 -0.0016 0.056 Uiso 1 1 calc R U . . .
C28 C 0.65355(18) 0.68773(18) 0.03264(8) 0.0227(4) Uani 1 1 d . . . . .
H28 H 0.7160 0.6742 0.0009 0.027 Uiso 1 1 calc R U . . .
C29 C 0.58910(17) 0.79356(17) 0.05418(8) 0.0179(4) Uani 1 1 d . . . . .
C30 C 0.62052(18) 0.88318(18) 0.02671(8) 0.0235(4) Uani 1 1 d . . . . .
H30A H 0.6542 0.8661 -0.0123 0.035 Uiso 1 1 calc R U . . .
H30B H 0.6808 0.8882 0.0437 0.035 Uiso 1 1 calc R U . . .
H30C H 0.5470 0.9534 0.0309 0.035 Uiso 1 1 calc R U . . .
C32 C 0.92445(17) 0.34784(16) 0.15076(8) 0.0196(4) Uani 1 1 d . . . . .
H32 H 0.8998 0.3189 0.1255 0.024 Uiso 1 1 calc R U . . .
C33 C 0.98130(15) 0.65881(15) 0.14015(7) 0.0121(3) Uani 1 1 d . . . . .
C34 C 1.03797(16) 0.72624(15) 0.11746(7) 0.0137(3) Uani 1 1 d . . . . .
C35 C 1.16506(17) 0.68379(17) 0.10832(8) 0.0185(4) Uani 1 1 d . . . . .
H35 H 1.2023 0.7299 0.0932 0.022 Uiso 1 1 calc R U . . .
C36 C 1.23663(17) 0.57655(18) 0.12093(9) 0.0219(4) Uani 1 1 d . . . . .
H36 H 1.3222 0.5497 0.1156 0.026 Uiso 1 1 calc R U . . .
C37 C 1.18276(17) 0.50786(17) 0.14151(8) 0.0193(4) Uani 1 1 d . . . . .
H37 H 1.2318 0.4333 0.1494 0.023 Uiso 1 1 calc R U . . .
C38 C 1.05632(16) 0.54811(15) 0.15058(7) 0.0135(3) Uani 1 1 d . . . . .
C39 C 1.00605(16) 0.46702(15) 0.16994(8) 0.0145(4) Uani 1 1 d . . . . .
C40 C 0.97157(16) 0.42294(16) 0.13226(8) 0.0157(4) Uani 1 1 d . . . . .
C41 C 0.98888(19) 0.45203(18) 0.07214(8) 0.0220(4) Uani 1 1 d . . . . .
H41A H 1.0738 0.4373 0.0581 0.033 Uiso 1 1 calc R U . . .
H41B H 0.9360 0.5301 0.0675 0.033 Uiso 1 1 calc R U . . .
H41C H 0.9680 0.4076 0.0519 0.033 Uiso 1 1 calc R U . . .
C42 C 0.91266(18) 0.31433(17) 0.20510(9) 0.0213(4) Uani 1 1 d . . . . .
C43 C 0.95210(17) 0.35545(16) 0.24106(8) 0.0199(4) Uani 1 1 d . . . . .
H43 H 0.9467 0.3316 0.2781 0.024 Uiso 1 1 calc R U . . .
C44 C 0.99928(16) 0.43066(15) 0.22441(8) 0.0159(4) Uani 1 1 d . . . . .
C45 C 1.04334(18) 0.46992(17) 0.26535(8) 0.0200(4) Uani 1 1 d . . . . .
H45A H 1.1291 0.4203 0.2649 0.030 Uiso 1 1 calc R U . . .
H45B H 0.9952 0.4707 0.3021 0.030 Uiso 1 1 calc R U . . .
H45C H 1.0342 0.5442 0.2556 0.030 Uiso 1 1 calc R U . . .
C46 C 0.8609(2) 0.2335(2) 0.22511(10) 0.0346(6) Uani 1 1 d . . . . .
H46A H 0.8033 0.2402 0.2028 0.052 Uiso 1 1 calc R U . . .
H46B H 0.8189 0.2493 0.2635 0.052 Uiso 1 1 calc R U . . .
H46C H 0.9270 0.1587 0.2221 0.052 Uiso 1 1 calc R U . . .
C47 C 0.97008(16) 0.84225(15) 0.09977(7) 0.0147(4) Uani 1 1 d . . . . .
C48 C 0.92367(17) 0.86188(16) 0.05148(8) 0.0170(4) Uani 1 1 d . . . . .
C49 C 0.86798(18) 0.96962(17) 0.03277(8) 0.0215(4) Uani 1 1 d . . . . .
H49 H 0.8361 0.9828 0.0004 0.026 Uiso 1 1 calc R U . . .
C50 C 0.85781(18) 1.05793(17) 0.06003(9) 0.0219(4) Uani 1 1 d . . . . .
C51 C 0.90577(17) 1.03649(16) 0.10706(8) 0.0206(4) Uani 1 1 d . . . . .
H51 H 0.9004 1.0960 0.1259 0.025 Uiso 1 1 calc R U . . .
C52 C 0.96164(16) 0.93034(16) 0.12750(8) 0.0169(4) Uani 1 1 d . . . . .
C53 C 1.01221(18) 0.91407(17) 0.17860(8) 0.0207(4) Uani 1 1 d . . . . .
H53A H 1.0358 0.8383 0.1914 0.031 Uiso 1 1 calc R U . . .
H53B H 0.9502 0.9647 0.2072 0.031 Uiso 1 1 calc R U . . .
H53C H 1.0835 0.9286 0.1704 0.031 Uiso 1 1 calc R U . . .
C54 C 0.7978(2) 1.17365(18) 0.03900(11) 0.0322(5) Uani 1 1 d . . . . .
H54A H 0.8603 1.1946 0.0183 0.048 Uiso 1 1 calc R U . . .
H54B H 0.7499 1.2240 0.0700 0.048 Uiso 1 1 calc R U . . .
H54C H 0.7443 1.1776 0.0150 0.048 Uiso 1 1 calc R U . . .
C55 C 0.93907(18) 0.76844(17) 0.01849(8) 0.0203(4) Uani 1 1 d . . . . .
H55A H 0.9196 0.7955 -0.0175 0.031 Uiso 1 1 calc R U . . .
H55B H 0.8843 0.7375 0.0377 0.031 Uiso 1 1 calc R U . . .
H55C H 1.0233 0.7115 0.0138 0.031 Uiso 1 1 calc R U . . .
C56 C 0.75727(16) 0.66944(15) 0.24491(8) 0.0148(4) Uani 1 1 d . . . . .
N1 N 0.69533(13) 0.61299(13) 0.26979(7) 0.0153(3) Uani 1 1 d . . . . .
C58 C 0.64066(18) 0.56310(18) 0.24262(9) 0.0235(4) Uani 1 1 d . . . . .
H58A H 0.6538 0.5785 0.2032 0.035 Uiso 1 1 calc R U . . .
H58B H 0.5532 0.5938 0.2579 0.035 Uiso 1 1 calc R U . . .
H58C H 0.6782 0.4835 0.2485 0.035 Uiso 1 1 calc R U . . .
C59 C 0.68864(16) 0.60765(16) 0.32603(8) 0.0184(4) Uani 1 1 d . . . . .
C60 C 0.62145(19) 0.5530(2) 0.36323(9) 0.0294(5) Uani 1 1 d . . . . .
H60A H 0.5353 0.5911 0.3612 0.044 Uiso 1 1 calc R U . . .
H60B H 0.6299 0.5557 0.4009 0.044 Uiso 1 1 calc R U . . .
H60C H 0.6550 0.4763 0.3520 0.044 Uiso 1 1 calc R U . . .
C61 C 0.74894(17) 0.66209(17) 0.33628(8) 0.0192(4) Uani 1 1 d . . . . .
C62 C 0.7749(2) 0.6816(2) 0.38823(9) 0.0294(5) Uani 1 1 d . . . . .
H62A H 0.8629 0.6450 0.3865 0.044 Uiso 1 1 calc R U . . .
H62B H 0.7349 0.6519 0.4190 0.044 Uiso 1 1 calc R U . . .
H62C H 0.7442 0.7606 0.3935 0.044 Uiso 1 1 calc R U . . .
N2 N 0.78943(13) 0.69987(13) 0.28593(6) 0.0157(3) Uani 1 1 d . . . . .
C64 C 0.85696(18) 0.76474(17) 0.27903(9) 0.0227(4) Uani 1 1 d . . . . .
H64A H 0.8773 0.7805 0.2400 0.034 Uiso 1 1 calc R U . . .
H64B H 0.9319 0.7235 0.2931 0.034 Uiso 1 1 calc R U . . .
H64C H 0.8071 0.8339 0.2993 0.034 Uiso 1 1 calc R U . . .
C65 C 0.99909(18) 0.12420(17) 0.65417(8) 0.0210(4) Uani 1 1 d . . . . .
C66 C 0.87809(18) 0.17187(18) 0.67949(8) 0.0207(4) Uani 1 1 d . . . . .
C67 C 0.79757(17) 0.26499(17) 0.65669(8) 0.0178(4) Uani 1 1 d . . . . .
C68 C 0.83055(16) 0.31508(16) 0.60919(8) 0.0154(4) Uani 1 1 d . . . . .
B1 B 0.73293(19) 0.41643(19) 0.57906(9) 0.0160(4) Uani 1 1 d . . . . .
C70 C 0.74125(16) 0.36537(16) 0.52105(8) 0.0158(4) Uani 1 1 d . . . . .
C71 C 0.80093(17) 0.38031(16) 0.46950(8) 0.0175(4) Uani 1 1 d . . . . .
F4 F 0.85540(11) 0.44758(10) 0.46263(5) 0.0228(3) Uani 1 1 d . . . . .
C76 C 0.95412(17) 0.26218(17) 0.58578(8) 0.0171(4) Uani 1 1 d . . . . .
F3 F 1.07939(11) 0.03355(11) 0.67570(5) 0.0296(3) Uani 1 1 d . . . . .
F2 F 0.83979(12) 0.12566(11) 0.72486(5) 0.0302(3) Uani 1 1 d . . . . .
C79 C 0.69031(17) 0.29373(17) 0.52139(8) 0.0181(4) Uani 1 1 d . . . . .
C80 C 0.69439(18) 0.24322(17) 0.47535(9) 0.0223(4) Uani 1 1 d . . . . .
F7 F 0.64421(12) 0.17361(11) 0.47908(6) 0.0324(3) Uani 1 1 d . . . . .
C82 C 0.75338(19) 0.26273(18) 0.42535(9) 0.0236(4) Uani 1 1 d . . . . .
F6 F 0.75975(12) 0.21456(12) 0.37951(5) 0.0349(3) Uani 1 1 d . . . . .
C84 C 0.80801(17) 0.33112(18) 0.42241(8) 0.0207(4) Uani 1 1 d . . . . .
F5 F 0.86629(11) 0.35015(11) 0.37366(5) 0.0288(3) Uani 1 1 d . . . . .
F8 F 0.63379(11) 0.26840(10) 0.56957(5) 0.0244(3) Uani 1 1 d . . . . .
C87 C 0.74973(16) 0.52954(16) 0.57180(8) 0.0164(4) Uani 1 1 d . . . . .
C90 C 0.83236(17) 0.65221(17) 0.58923(8) 0.0190(4) Uani 1 1 d . . . . .
C94 C 0.82623(17) 0.55289(16) 0.59486(8) 0.0174(4) Uani 1 1 d . . . . .
F1 F 0.68007(10) 0.30566(10) 0.68370(5) 0.0239(3) Uani 1 1 d . . . . .
C101 C 0.75937(18) 0.73514(17) 0.55952(8) 0.0207(4) Uani 1 1 d . . . . .
H101 H 0.6368(16) 0.4420(15) 0.6049(7) 0.004(4) Uiso 1 1 d . . . . .
C100 C 0.68074(17) 0.71768(17) 0.53572(8) 0.0196(4) Uani 1 1 d . . . . .
F9 F 0.60850(11) 0.79861(10) 0.50632(5) 0.0260(3) Uani 1 1 d . . . . .
F10 F 0.76305(12) 0.83254(10) 0.55394(5) 0.0286(3) Uani 1 1 d . . . . .
F11 F 0.99690(10) 0.30397(10) 0.53936(5) 0.0237(3) Uani 1 1 d . . . . .
F12 F 0.59758(10) 0.60612(10) 0.51825(5) 0.0253(3) Uani 1 1 d . . . . .
C102 C 0.67693(17) 0.61760(16) 0.54278(8) 0.0182(4) Uani 1 1 d . . . . .
C105 C 0.45644(19) 0.9184(2) 0.39527(9) 0.0284(5) Uani 1 1 d . . . . .
H10A H 0.3719 0.9396 0.3934 0.043 Uiso 1 1 calc R U . . .
H10B H 0.4582 0.9529 0.4273 0.043 Uiso 1 1 calc R U . . .
H10C H 0.4998 0.8384 0.3984 0.043 Uiso 1 1 calc R U . . .
C103 C 0.43677(19) 1.34002(18) 0.22755(10) 0.0287(5) Uani 1 1 d . . . . .
C104 C 0.4614(3) 1.4234(2) 0.25132(14) 0.0478(7) Uani 1 1 d . . . . .
H10D H 0.5117 1.4475 0.2228 0.072 Uiso 1 1 calc R U . . .
H10E H 0.5042 1.3899 0.2815 0.072 Uiso 1 1 calc R U . . .
H10F H 0.3842 1.4867 0.2651 0.072 Uiso 1 1 calc R U . . .
C107 C 0.62994(19) 0.60140(18) 0.05586(9) 0.0242(4) Uani 1 1 d . . . . .
C106 C 0.54032(18) 0.62300(17) 0.10315(9) 0.0208(4) Uani 1 1 d . . . . .
H106 H 0.5249 0.5643 0.1204 0.025 Uiso 1 1 calc R U . . .
C111 C 1.03738(17) 0.16982(17) 0.60682(8) 0.0200(4) Uani 1 1 d . . . . .
C110 C -0.00654(18) 0.03432(17) 0.47399(9) 0.0232(4) Uani 1 1 d . . . . .
H11A H -0.0713 0.0323 0.4586 0.028 Uiso 1 1 calc R U . . .
H11B H -0.0324 0.1116 0.4835 0.028 Uiso 1 1 calc R U . . .
C109 C 0.10910(19) -0.00430(19) 0.43079(9) 0.0256(5) Uani 1 1 d . . . . .
H10G H 0.1345 -0.0812 0.4209 0.031 Uiso 1 1 calc R U . . .
H10H H 0.1742 -0.0029 0.4462 0.031 Uiso 1 1 calc R U . . .
C108 C 0.0950(2) 0.0659(2) 0.37921(10) 0.0314(5) Uani 1 1 d . . . . .
H10I H 0.1710 0.0350 0.3519 0.047 Uiso 1 1 calc R U . . .
H10J H 0.0762 0.1410 0.3882 0.047 Uiso 1 1 calc R U . . .
H10K H 0.0289 0.0669 0.3643 0.047 Uiso 1 1 calc R U . . .
Sn16 Sn 0.63498(3) 0.96882(7) 0.15711(2) 0.01223(14) Uani 0.4687(17) 1 d D . P A 1
Sn17 Sn 0.78222(3) 0.72979(7) 0.16041(2) 0.01133(13) Uani 0.4687(17) 1 d . . P A 1
H100 H 0.678(6) 1.058(4) 0.138(3) 0.08(2) Uiso 0.4687(17) 1 d D . P A 1
Sn18 Sn 0.78539(3) 0.68818(6) 0.15032(2) 0.01178(11) Uani 0.5313(17) 1 d D . P A 2
Sn20 Sn 0.62919(3) 0.92454(6) 0.16655(2) 0.01179(12) Uani 0.5313(17) 1 d . . P A 2
H200 H 0.755(7) 0.615(6) 0.119(3) 0.12(3) Uiso 0.5313(17) 1 d D . P A 2
F13 F 1.15573(10) 0.12229(11) 0.58178(5) 0.0288(3) Uani 1 1 d . . . . .

loop_
_atom_site_aniso_label
_atom_site_aniso_U_11
_atom_site_aniso_U_22
_atom_site_aniso_U_33
_atom_site_aniso_U_23
_atom_site_aniso_U_13
_atom_site_aniso_U_12
C1 0.0136(8) 0.0108(9) 0.0196(9) -0.0006(7) -0.0067(7) -0.0015(7)
N3 0.0138(7) 0.0122(8) 0.0223(8) -0.0012(6) -0.0060(6) -0.0043(6)
C3 0.0131(8) 0.0144(10) 0.0196(9) 0.0002(8) -0.0023(7) -0.0026(7)
C4 0.0125(8) 0.0141(10) 0.0168(9) -0.0020(7) -0.0044(7) -0.0015(7)
N4 0.0138(7) 0.0118(8) 0.0155(7) -0.0007(6) -0.0034(6) -0.0047(6)
C6 0.0180(9) 0.0182(11) 0.0262(10) 0.0022(8) -0.0046(8) -0.0092(8)
C7 0.0237(10) 0.0289(12) 0.0225(10) -0.0095(9) -0.0058(8) -0.0081(9)
C8 0.0179(9) 0.0156(11) 0.0432(13) -0.0031(9) -0.0098(9) -0.0077(8)
C9 0.0117(8) 0.0139(9) 0.0125(8) 0.0005(7) -0.0030(6) -0.0029(7)
C11 0.0137(8) 0.0145(10) 0.0149(8) 0.0012(7) -0.0038(7) -0.0065(7)
C12 0.0113(8) 0.0100(9) 0.0219(9) -0.0012(7) -0.0061(7) -0.0003(7)
C13 0.0134(8) 0.0134(10) 0.0247(10) -0.0022(8) -0.0060(7) -0.0008(8)
C14 0.0199(9) 0.0179(11) 0.0319(12) -0.0072(9) -0.0101(8) -0.0013(9)
F14 0.0280(6) 0.0193(6) 0.0281(6) 0.0011(5) -0.0165(5) -0.0102(5)
C15 0.0197(9) 0.0201(11) 0.0209(10) -0.0024(8) -0.0028(8) -0.0034(8)
F15 0.0290(6) 0.0255(7) 0.0348(7) -0.0038(6) -0.0125(5) -0.0163(6)
C16 0.0156(8) 0.0142(10) 0.0274(10) 0.0037(8) -0.0083(8) -0.0047(8)
C17 0.0184(9) 0.0154(11) 0.0431(13) 0.0061(9) -0.0128(9) -0.0069(8)
C19 0.0267(10) 0.0295(13) 0.0282(11) 0.0104(10) -0.0069(9) -0.0156(10)
C20 0.0134(8) 0.0132(10) 0.0230(10) 0.0001(8) -0.0044(7) -0.0015(8)
C21 0.0129(8) 0.0195(11) 0.0249(10) 0.0019(8) -0.0075(7) -0.0039(8)
C22 0.0167(8) 0.0181(10) 0.0201(9) -0.0007(8) -0.0057(7) -0.0084(8)
C23 0.0148(8) 0.0139(9) 0.0128(8) 0.0012(7) -0.0032(6) -0.0051(7)
C24 0.0153(8) 0.0140(10) 0.0145(9) -0.0017(7) -0.0075(7) -0.0033(7)
C25 0.0162(8) 0.0159(10) 0.0186(9) -0.0021(7) -0.0076(7) -0.0053(8)
C26 0.0203(9) 0.0199(11) 0.0232(10) 0.0024(8) -0.0069(8) -0.0113(8)
C27 0.0362(13) 0.0257(13) 0.0469(15) -0.0181(11) -0.0113(11) -0.0059(11)
C28 0.0194(9) 0.0262(12) 0.0151(9) -0.0060(8) -0.0044(7) -0.0023(9)
C29 0.0172(8) 0.0196(11) 0.0135(9) 0.0005(8) -0.0070(7) -0.0035(8)
C30 0.0211(9) 0.0240(12) 0.0177(10) 0.0042(8) -0.0024(8) -0.0048(9)
C32 0.0206(9) 0.0154(10) 0.0235(10) -0.0055(8) -0.0024(8) -0.0084(8)
C33 0.0126(8) 0.0114(9) 0.0114(8) -0.0018(7) -0.0036(6) -0.0037(7)
C34 0.0161(8) 0.0118(9) 0.0130(8) -0.0019(7) -0.0044(7) -0.0050(7)
C35 0.0174(9) 0.0198(11) 0.0209(10) -0.0005(8) -0.0043(7) -0.0104(8)
C36 0.0122(8) 0.0227(11) 0.0292(11) 0.0001(9) -0.0056(8) -0.0059(8)
C37 0.0139(8) 0.0135(10) 0.0263(10) 0.0005(8) -0.0070(7) -0.0014(8)
C38 0.0144(8) 0.0113(9) 0.0138(8) -0.0018(7) -0.0044(6) -0.0037(7)
C39 0.0128(8) 0.0080(9) 0.0184(9) -0.0012(7) -0.0031(7) -0.0008(7)
C40 0.0175(8) 0.0125(10) 0.0163(9) -0.0012(7) -0.0044(7) -0.0053(8)
C41 0.0297(10) 0.0210(11) 0.0171(9) -0.0028(8) -0.0046(8) -0.0123(9)
C42 0.0217(9) 0.0124(10) 0.0250(10) -0.0023(8) 0.0019(8) -0.0061(8)
C43 0.0208(9) 0.0124(10) 0.0185(9) -0.0003(8) 0.0007(7) -0.0024(8)
C44 0.0147(8) 0.0096(9) 0.0177(9) -0.0023(7) -0.0041(7) 0.0003(7)
C45 0.0225(9) 0.0159(10) 0.0179(9) -0.0007(8) -0.0086(8) -0.0031(8)
C46 0.0471(14) 0.0282(13) 0.0337(13) -0.0043(10) 0.0046(11) -0.0261(12)
C47 0.0143(8) 0.0120(9) 0.0155(9) -0.0010(7) 0.0000(7) -0.0051(7)
C48 0.0171(8) 0.0148(10) 0.0163(9) -0.0008(7) -0.0011(7) -0.0056(8)
C49 0.0211(9) 0.0208(11) 0.0171(9) 0.0044(8) -0.0026(7) -0.0061(9)
C50 0.0183(9) 0.0142(10) 0.0262(10) 0.0039(8) 0.0027(8) -0.0052(8)
C51 0.0206(9) 0.0119(10) 0.0268(10) -0.0034(8) 0.0037(8) -0.0083(8)
C52 0.0157(8) 0.0164(10) 0.0178(9) -0.0026(7) 0.0010(7) -0.0079(8)
C53 0.0210(9) 0.0201(11) 0.0235(10) -0.0050(8) -0.0025(8) -0.0112(9)
C54 0.0273(11) 0.0175(12) 0.0444(14) 0.0092(10) -0.0019(10) -0.0079(9)
C55 0.0228(9) 0.0182(11) 0.0177(9) -0.0013(8) -0.0066(8) -0.0057(8)
C56 0.0113(8) 0.0110(9) 0.0181(9) 0.0010(7) -0.0019(7) -0.0022(7)
N1 0.0112(7) 0.0111(8) 0.0218(8) 0.0021(6) -0.0047(6) -0.0032(6)
C58 0.0204(9) 0.0206(11) 0.0326(11) -0.0028(9) -0.0064(8) -0.0108(9)
C59 0.0133(8) 0.0164(10) 0.0189(9) 0.0048(8) -0.0017(7) -0.0026(8)
C60 0.0207(10) 0.0314(13) 0.0299(12) 0.0140(10) -0.0030(8) -0.0099(10)
C61 0.0142(8) 0.0188(11) 0.0183(9) 0.0018(8) -0.0033(7) -0.0023(8)
C62 0.0271(11) 0.0342(14) 0.0220(11) 0.0007(10) -0.0088(9) -0.0078(10)
N2 0.0125(7) 0.0130(8) 0.0193(8) 0.0001(6) -0.0036(6) -0.0034(6)
C64 0.0201(9) 0.0187(11) 0.0318(11) -0.0021(9) -0.0068(8) -0.0096(9)
C65 0.0225(9) 0.0187(11) 0.0231(10) 0.0001(8) -0.0119(8) -0.0069(9)
C66 0.0248(10) 0.0241(11) 0.0152(9) 0.0009(8) -0.0047(7) -0.0125(9)
C67 0.0182(9) 0.0197(11) 0.0161(9) -0.0046(8) -0.0014(7) -0.0089(8)
C68 0.0168(8) 0.0154(10) 0.0173(9) -0.0035(7) -0.0044(7) -0.0088(8)
B1 0.0146(9) 0.0169(11) 0.0174(10) -0.0021(8) -0.0035(8) -0.0071(9)
C70 0.0145(8) 0.0132(10) 0.0191(9) -0.0022(7) -0.0045(7) -0.0047(7)
C71 0.0175(9) 0.0162(10) 0.0198(9) -0.0001(8) -0.0056(7) -0.0075(8)
F4 0.0286(6) 0.0237(7) 0.0205(6) -0.0017(5) 0.0005(5) -0.0174(5)
C76 0.0194(9) 0.0193(10) 0.0165(9) -0.0021(8) -0.0025(7) -0.0120(8)
F3 0.0264(6) 0.0256(7) 0.0327(7) 0.0060(6) -0.0149(5) -0.0050(6)
F2 0.0334(7) 0.0329(8) 0.0199(6) 0.0089(5) -0.0050(5) -0.0128(6)
C79 0.0165(8) 0.0180(10) 0.0200(9) -0.0001(8) -0.0040(7) -0.0076(8)
C80 0.0201(9) 0.0190(11) 0.0320(11) -0.0035(9) -0.0081(8) -0.0102(9)
F7 0.0349(7) 0.0344(8) 0.0405(8) -0.0104(6) -0.0063(6) -0.0246(6)
C82 0.0236(10) 0.0251(12) 0.0232(10) -0.0081(9) -0.0096(8) -0.0079(9)
F6 0.0382(7) 0.0460(9) 0.0271(7) -0.0144(6) -0.0084(6) -0.0206(7)
C84 0.0193(9) 0.0233(11) 0.0163(9) 0.0001(8) -0.0040(7) -0.0064(8)
F5 0.0298(6) 0.0388(8) 0.0157(6) -0.0010(5) -0.0023(5) -0.0143(6)
F8 0.0269(6) 0.0263(7) 0.0251(6) -0.0018(5) 0.0000(5) -0.0182(6)
C87 0.0153(8) 0.0155(10) 0.0167(9) -0.0036(7) -0.0014(7) -0.0054(8)
C90 0.0193(9) 0.0209(11) 0.0198(9) -0.0048(8) -0.0035(7) -0.0107(8)
C94 0.0182(9) 0.0176(10) 0.0162(9) -0.0028(8) -0.0047(7) -0.0066(8)
F1 0.0187(5) 0.0282(7) 0.0187(6) 0.0001(5) 0.0017(4) -0.0076(5)
C101 0.0244(10) 0.0153(10) 0.0225(10) -0.0045(8) -0.0004(8) -0.0099(9)
C100 0.0196(9) 0.0153(10) 0.0176(9) -0.0017(8) -0.0027(7) -0.0025(8)
F9 0.0291(6) 0.0165(6) 0.0281(7) 0.0029(5) -0.0109(5) -0.0046(5)
F10 0.0379(7) 0.0170(7) 0.0352(7) -0.0006(5) -0.0077(6) -0.0157(6)
F11 0.0190(5) 0.0266(7) 0.0238(6) 0.0024(5) 0.0008(5) -0.0115(5)
F12 0.0235(6) 0.0207(7) 0.0353(7) -0.0008(5) -0.0163(5) -0.0080(5)
C102 0.0167(8) 0.0165(10) 0.0209(10) -0.0050(8) -0.0045(7) -0.0058(8)
C105 0.0214(10) 0.0312(13) 0.0276(11) 0.0071(10) -0.0003(8) -0.0108(10)
C103 0.0226(10) 0.0141(11) 0.0509(15) -0.0038(10) -0.0170(10) -0.0042(9)
C104 0.0479(16) 0.0289(15) 0.078(2) -0.0114(14) -0.0243(15) -0.0194(13)
C107 0.0228(10) 0.0196(11) 0.0268(11) -0.0096(9) -0.0104(8) -0.0020(9)
C106 0.0212(9) 0.0161(10) 0.0284(11) -0.0012(8) -0.0119(8) -0.0076(8)
C111 0.0137(8) 0.0208(11) 0.0245(10) -0.0049(8) -0.0036(7) -0.0060(8)
C110 0.0195(9) 0.0189(11) 0.0302(11) -0.0020(9) -0.0030(8) -0.0083(9)
C109 0.0217(10) 0.0248(12) 0.0307(11) -0.0044(9) -0.0021(8) -0.0112(9)
C108 0.0350(12) 0.0266(13) 0.0325(12) -0.0026(10) 0.0008(10) -0.0165(11)
Sn16 0.01061(13) 0.0111(3) 0.01391(15) -0.00032(16) -0.00303(10) -0.00362(13)
Sn17 0.01051(13) 0.0094(3) 0.01318(17) -0.00035(16) -0.00343(10) -0.00308(14)
Sn18 0.01112(12) 0.0097(2) 0.01445(14) -0.00172(14) -0.00476(9) -0.00319(12)
Sn20 0.01033(11) 0.0102(3) 0.01383(14) -0.00069(14) -0.00386(9) -0.00287(12)
F13 0.0138(5) 0.0278(7) 0.0378(7) -0.0013(6) -0.0029(5) -0.0041(5)

loop_
_atom_type_symbol
_atom_type_description
_atom_type_scat_dispersion_real
_atom_type_scat_dispersion_imag
_atom_type_scat_source
C C 0.0033 0.0016 'International Tables Vol C Tables 4.2.6.8 and 6.1.1.4'
N N 0.0061 0.0033 'International Tables Vol C Tables 4.2.6.8 and 6.1.1.4'
B B 0.0013 0.0007 'International Tables Vol C Tables 4.2.6.8 and 6.1.1.4'
F F 0.0171 0.0103 'International Tables Vol C Tables 4.2.6.8 and 6.1.1.4'
Sn Sn -0.6537 1.4246 'International Tables Vol C Tables 4.2.6.8 and 6.1.1.4'
H H 0.0000 0.0000 'International Tables Vol C Tables 4.2.6.8 and 6.1.1.4'

loop_
_geom_angle_atom_site_label_1
_geom_angle_atom_site_label_2
_geom_angle_atom_site_label_3
_geom_angle
_geom_angle_site_symmetry_1
_geom_angle_site_symmetry_3
N4 C1 N3 104.46(16) . .
N4 C1 Sn20 132.57(14) . .
N3 C1 Sn20 122.34(13) . .
N4 C1 Sn16 118.43(13) . .
N3 C1 Sn16 137.10(14) . .
C1 N3 C3 111.44(15) . .
C1 N3 C8 124.82(17) . .
C3 N3 C8 123.62(17) . .
C4 C3 N3 106.22(16) . .
C4 C3 C105 130.75(19) . .
N3 C3 C105 123.03(18) . .
C3 C4 N4 106.10(16) . .
C3 C4 C7 131.20(18) . .
N4 C4 C7 122.70(17) . .
C1 N4 C4 111.77(15) . .
C1 N4 C6 125.27(16) . .
C4 N4 C6 122.96(16) . .
N4 C6 H6A 109.5 . .
N4 C6 H6B 109.5 . .
H6A C6 H6B 109.5 . .
N4 C6 H6C 109.5 . .
H6A C6 H6C 109.5 . .
H6B C6 H6C 109.5 . .
C4 C7 H7A 109.5 . .
C4 C7 H7B 109.5 . .
H7A C7 H7B 109.5 . .
C4 C7 H7C 109.5 . .
H7A C7 H7C 109.5 . .
H7B C7 H7C 109.5 . .
N3 C8 H8A 109.5 . .
N3 C8 H8B 109.5 . .
H8A C8 H8B 109.5 . .
N3 C8 H8C 109.5 . .
H8A C8 H8C 109.5 . .
H8B C8 H8C 109.5 . .
C11 C9 C23 117.99(16) . .
C11 C9 Sn20 122.16(13) . .
C23 C9 Sn20 119.84(13) . .
C11 C9 Sn16 109.92(12) . .
C23 C9 Sn16 130.90(13) . .
C20 C11 C9 120.98(17) . .
C20 C11 C12 116.32(17) . .
C9 C11 C12 122.67(15) . .
C13 C12 C16 119.73(18) . .
C13 C12 C11 120.59(17) . .
C16 C12 C11 119.50(17) . .
C14 C13 C12 119.18(19) . .
C14 C13 C15 118.92(19) . .
C12 C13 C15 121.85(18) . .
C103 C14 C13 121.7(2) . .
C103 C14 H14 119.1 . .
C13 C14 H14 119.1 . .
C13 C15 H15A 109.5 . .
C13 C15 H15B 109.5 . .
H15A C15 H15B 109.5 . .
C13 C15 H15C 109.5 . .
H15A C15 H15C 109.5 . .
H15B C15 H15C 109.5 . .
C17 C16 C12 119.15(19) . .
C17 C16 C19 120.00(18) . .
C12 C16 C19 120.75(18) . .
C103 C17 C16 121.9(2) . .
C103 C17 H17 119.1 . .
C16 C17 H17 119.1 . .
C16 C19 H19A 109.5 . .
C16 C19 H19B 109.5 . .
H19A C19 H19B 109.5 . .
C16 C19 H19C 109.5 . .
H19A C19 H19C 109.5 . .
H19B C19 H19C 109.5 . .
C21 C20 C11 120.27(18) . .
C21 C20 H20 119.9 . .
C11 C20 H20 119.9 . .
C22 C21 C20 119.65(17) . .
C22 C21 H21 120.2 . .
C20 C21 H21 120.2 . .
C21 C22 C23 121.44(18) . .
C21 C22 H22 119.3 . .
C23 C22 H22 119.3 . .
C22 C23 C9 119.63(17) . .
C22 C23 C24 115.59(16) . .
C9 C23 C24 124.75(16) . .
C29 C24 C25 119.23(18) . .
C29 C24 C23 120.62(17) . .
C25 C24 C23 119.75(16) . .
C106 C25 C24 119.04(18) . .
C106 C25 C26 119.36(18) . .
C24 C25 C26 121.60(17) . .
C25 C26 H26A 109.5 . .
C25 C26 H26B 109.5 . .
H26A C26 H26B 109.5 . .
C25 C26 H26C 109.5 . .
H26A C26 H26C 109.5 . .
H26B C26 H26C 109.5 . .
C107 C27 H27A 109.5 . .
C107 C27 H27B 109.5 . .
H27A C27 H27B 109.5 . .
C107 C27 H27C 109.5 . .
H27A C27 H27C 109.5 . .
H27B C27 H27C 109.5 . .
C107 C28 C29 122.35(19) . .
C107 C28 H28 118.8 . .
C29 C28 H28 118.8 . .
C28 C29 C24 119.35(18) . .
C28 C29 C30 119.24(18) . .
C24 C29 C30 121.41(18) . .
C29 C30 H30A 109.5 . .
C29 C30 H30B 109.5 . .
H30A C30 H30B 109.5 . .
C29 C30 H30C 109.5 . .
H30A C30 H30C 109.5 . .
H30B C30 H30C 109.5 . .
C42 C32 C40 121.78(18) . .
C42 C32 H32 119.1 . .
C40 C32 H32 119.1 . .
C38 C33 C34 117.88(15) . .
C38 C33 Sn17 122.53(12) . .
C34 C33 Sn17 119.56(13) . .
C38 C33 Sn18 110.67(12) . .
C34 C33 Sn18 130.52(13) . .
C35 C34 C33 120.00(17) . .
C35 C34 C47 116.53(16) . .
C33 C34 C47 123.41(15) . .
C36 C35 C34 121.27(17) . .
C36 C35 H35 119.4 . .
C34 C35 H35 119.4 . .
C35 C36 C37 119.52(17) . .
C35 C36 H36 120.2 . .
C37 C36 H36 120.2 . .
C36 C37 C38 120.22(18) . .
C36 C37 H37 119.9 . .
C38 C37 H37 119.9 . .
C37 C38 C33 121.01(16) . .
C37 C38 C39 116.80(16) . .
C33 C38 C39 122.15(15) . .
C44 C39 C40 119.83(17) . .
C44 C39 C38 120.62(16) . .
C40 C39 C38 119.46(16) . .
C32 C40 C39 118.99(17) . .
C32 C40 C41 119.70(17) . .
C39 C40 C41 121.28(17) . .
C40 C41 H41A 109.5 . .
C40 C41 H41B 109.5 . .
H41A C41 H41B 109.5 . .
C40 C41 H41C 109.5 . .
H41A C41 H41C 109.5 . .
H41B C41 H41C 109.5 . .
C43 C42 C32 118.18(18) . .
C43 C42 C46 120.13(19) . .
C32 C42 C46 121.7(2) . .
C42 C43 C44 121.92(18) . .
C42 C43 H43 119.0 . .
C44 C43 H43 119.0 . .
C43 C44 C39 119.18(18) . .
C43 C44 C45 119.14(17) . .
C39 C44 C45 121.67(17) . .
C44 C45 H45A 109.5 . .
C44 C45 H45B 109.5 . .
H45A C45 H45B 109.5 . .
C44 C45 H45C 109.5 . .
H45A C45 H45C 109.5 . .
H45B C45 H45C 109.5 . .
C42 C46 H46A 109.5 . .
C42 C46 H46B 109.5 . .
H46A C46 H46B 109.5 . .
C42 C46 H46C 109.5 . .
H46A C46 H46C 109.5 . .
H46B C46 H46C 109.5 . .
C52 C47 C48 119.65(17) . .
C52 C47 C34 121.07(16) . .
C48 C47 C34 119.02(16) . .
C49 C48 C47 119.09(18) . .
C49 C48 C55 119.80(17) . .
C47 C48 C55 121.03(17) . .
C50 C49 C48 121.99(19) . .
C50 C49 H49 119.0 . .
C48 C49 H49 119.0 . .
C49 C50 C51 117.92(18) . .
C49 C50 C54 121.2(2) . .
C51 C50 C54 120.9(2) . .
C50 C51 C52 122.17(19) . .
C50 C51 H51 118.9 . .
C52 C51 H51 118.9 . .
C51 C52 C47 119.17(18) . .
C51 C52 C53 118.81(18) . .
C47 C52 C53 122.02(18) . .
C52 C53 H53A 109.5 . .
C52 C53 H53B 109.5 . .
H53A C53 H53B 109.5 . .
C52 C53 H53C 109.5 . .
H53A C53 H53C 109.5 . .
H53B C53 H53C 109.5 . .
C50 C54 H54A 109.5 . .
C50 C54 H54B 109.5 . .
H54A C54 H54B 109.5 . .
C50 C54 H54C 109.5 . .
H54A C54 H54C 109.5 . .
H54B C54 H54C 109.5 . .
C48 C55 H55A 109.5 . .
C48 C55 H55B 109.5 . .
H55A C55 H55B 109.5 . .
C48 C55 H55C 109.5 . .
H55A C55 H55C 109.5 . .
H55B C55 H55C 109.5 . .
N2 C56 N1 104.70(16) . .
N2 C56 Sn17 123.02(13) . .
N1 C56 Sn17 131.56(14) . .
N2 C56 Sn18 136.67(13) . .
N1 C56 Sn18 118.61(13) . .
C56 N1 C59 111.36(16) . .
C56 N1 C58 125.84(17) . .
C59 N1 C58 122.80(16) . .
N1 C58 H58A 109.5 . .
N1 C58 H58B 109.5 . .
H58A C58 H58B 109.5 . .
N1 C58 H58C 109.5 . .
H58A C58 H58C 109.5 . .
H58B C58 H58C 109.5 . .
C61 C59 N1 106.32(16) . .
C61 C59 C60 131.63(19) . .
N1 C59 C60 122.02(18) . .
C59 C60 H60A 109.5 . .
C59 C60 H60B 109.5 . .
H60A C60 H60B 109.5 . .
C59 C60 H60C 109.5 . .
H60A C60 H60C 109.5 . .
H60B C60 H60C 109.5 . .
C59 C61 N2 106.36(17) . .
C59 C61 C62 131.25(19) . .
N2 C61 C62 122.39(18) . .
C61 C62 H62A 109.5 . .
C61 C62 H62B 109.5 . .
H62A C62 H62B 109.5 . .
C61 C62 H62C 109.5 . .
H62A C62 H62C 109.5 . .
H62B C62 H62C 109.5 . .
C56 N2 C61 111.25(15) . .
C56 N2 C64 124.84(16) . .
C61 N2 C64 123.91(17) . .
N2 C64 H64A 109.5 . .
N2 C64 H64B 109.5 . .
H64A C64 H64B 109.5 . .
N2 C64 H64C 109.5 . .
H64A C64 H64C 109.5 . .
H64B C64 H64C 109.5 . .
F3 C65 C111 120.30(18) . .
F3 C65 C66 120.24(18) . .
C111 C65 C66 119.47(18) . .
F2 C66 C65 119.60(18) . .
F2 C66 C67 121.22(17) . .
C65 C66 C67 119.15(18) . .
F1 C67 C66 115.36(16) . .
F1 C67 C68 120.50(17) . .
C66 C67 C68 124.14(17) . .
C67 C68 C76 113.50(17) . .
C67 C68 B1 123.60(16) . .
C76 C68 B1 122.48(17) . .
C68 B1 C70 104.98(16) . .
C68 B1 C87 115.69(15) . .
C70 B1 C87 113.52(16) . .
C68 B1 H101 109.3(9) . .
C70 B1 H101 108.6(9) . .
C87 B1 H101 104.6(9) . .
C71 C70 C79 113.58(17) . .
C71 C70 B1 127.10(16) . .
C79 C70 B1 119.22(16) . .
F4 C71 C84 115.58(17) . .
F4 C71 C70 120.47(17) . .
C84 C71 C70 123.95(18) . .
F11 C76 C111 116.75(16) . .
F11 C76 C68 118.75(17) . .
C111 C76 C68 124.50(18) . .
F8 C79 C80 115.97(17) . .
F8 C79 C70 119.50(17) . .
C80 C79 C70 124.52(18) . .
F7 C80 C82 119.90(18) . .
F7 C80 C79 121.05(18) . .
C82 C80 C79 119.03(18) . .
F6 C82 C80 120.77(18) . .
F6 C82 C84 119.94(19) . .
C80 C82 C84 119.28(18) . .
F5 C84 C82 119.55(18) . .
F5 C84 C71 120.82(18) . .
C82 C84 C71 119.62(18) . .
C94 C87 C102 113.04(17) . .
C94 C87 B1 126.94(17) . .
C102 C87 B1 119.88(16) . .
F15 C90 C101 119.64(18) . .
F15 C90 C94 120.53(18) . .
C101 C90 C94 119.83(17) . .
F14 C94 C90 115.39(16) . .
F14 C94 C87 120.35(17) . .
C90 C94 C87 124.26(18) . .
F10 C101 C90 120.83(18) . .
F10 C101 C100 120.23(19) . .
C90 C101 C100 118.94(18) . .
F9 C100 C101 119.51(18) . .
F9 C100 C102 121.21(17) . .
C101 C100 C102 119.27(18) . .
F12 C102 C100 116.12(17) . .
F12 C102 C87 119.23(17) . .
C100 C102 C87 124.64(18) . .
C3 C105 H10A 109.5 . .
C3 C105 H10B 109.5 . .
H10A C105 H10B 109.5 . .
C3 C105 H10C 109.5 . .
H10A C105 H10C 109.5 . .
H10B C105 H10C 109.5 . .
C17 C103 C14 118.2(2) . .
C17 C103 C104 121.2(2) . .
C14 C103 C104 120.6(2) . .
C103 C104 H10D 109.5 . .
C103 C104 H10E 109.5 . .
H10D C104 H10E 109.5 . .
C103 C104 H10F 109.5 . .
H10D C104 H10F 109.5 . .
H10E C104 H10F 109.5 . .
C28 C107 C106 117.55(19) . .
C28 C107 C27 121.9(2) . .
C106 C107 C27 120.5(2) . .
C107 C106 C25 122.44(19) . .
C107 C106 H106 118.8 . .
C25 C106 H106 118.8 . .
F13 C111 C76 121.40(18) . .
F13 C111 C65 119.35(18) . .
C76 C111 C65 119.25(18) . .
C109 C110 C110 113.4(2) . 2_556
C109 C110 H11A 108.9 . .
C110 C110 H11A 108.9 2_556 .
C109 C110 H11B 108.9 . .
C110 C110 H11B 108.9 2_556 .
H11A C110 H11B 107.7 . .
C110 C109 C108 112.85(18) . .
C110 C109 H10G 109.0 . .
C108 C109 H10G 109.0 . .
C110 C109 H10H 109.0 . .
C108 C109 H10H 109.0 . .
H10G C109 H10H 107.8 . .
C109 C108 H10I 109.5 . .
C109 C108 H10J 109.5 . .
H10I C108 H10J 109.5 . .
C109 C108 H10K 109.5 . .
H10I C108 H10K 109.5 . .
H10J C108 H10K 109.5 . .
C9 Sn16 C1 93.26(6) . .
C9 Sn16 Sn17 105.99(5) . .
C1 Sn16 Sn17 88.97(6) . .
C9 Sn16 H100 120(3) . .
C1 Sn16 H100 110(3) . .
Sn17 Sn16 H100 129(3) . .
C33 Sn17 C56 99.53(6) . .
C33 Sn17 Sn16 120.23(5) . .
C56 Sn17 Sn16 110.17(6) . .
C33 Sn18 C56 93.85(6) . .
C33 Sn18 Sn20 107.92(5) . .
C56 Sn18 Sn20 88.13(6) . .
C33 Sn18 H200 120(3) . .
C56 Sn18 H200 117(3) . .
Sn20 Sn18 H200 123(3) . .
C9 Sn20 C1 100.55(7) . .
C9 Sn20 Sn18 118.83(5) . .
C1 Sn20 Sn18 111.28(6) . .

loop_
_geom_bond_atom_site_label_1
_geom_bond_atom_site_label_2
_geom_bond_distance
_geom_bond_site_symmetry_2
C1 N4 1.346(2) .
C1 N3 1.354(2) .
C1 Sn20 2.1949(19) .
C1 Sn16 2.3547(19) .
N3 C3 1.390(2) .
N3 C8 1.458(2) .
C3 C4 1.360(3) .
C3 C105 1.489(3) .
C4 N4 1.391(2) .
C4 C7 1.487(3) .
N4 C6 1.466(2) .
C6 H6A 0.9800 .
C6 H6B 0.9800 .
C6 H6C 0.9800 .
C7 H7A 0.9800 .
C7 H7B 0.9800 .
C7 H7C 0.9800 .
C8 H8A 0.9800 .
C8 H8B 0.9800 .
C8 H8C 0.9800 .
C9 C11 1.412(3) .
C9 C23 1.415(3) .
C9 Sn20 2.1909(17) .
C9 Sn16 2.2852(17) .
C11 C20 1.400(2) .
C11 C12 1.505(3) .
C12 C13 1.401(3) .
C12 C16 1.408(3) .
C13 C14 1.399(3) .
C13 C15 1.505(3) .
C14 C103 1.389(3) .
C14 H14 0.9500 .
F14 C94 1.356(2) .
C15 H15A 0.9800 .
C15 H15B 0.9800 .
C15 H15C 0.9800 .
F15 C90 1.346(2) .
C16 C17 1.394(3) .
C16 C19 1.509(3) .
C17 C103 1.388(3) .
C17 H17 0.9500 .
C19 H19A 0.9800 .
C19 H19B 0.9800 .
C19 H19C 0.9800 .
C20 C21 1.385(3) .
C20 H20 0.9500 .
C21 C22 1.380(3) .
C21 H21 0.9500 .
C22 C23 1.405(2) .
C22 H22 0.9500 .
C23 C24 1.495(3) .
C24 C29 1.408(3) .
C24 C25 1.411(3) .
C25 C106 1.392(3) .
C25 C26 1.507(3) .
C26 H26A 0.9800 .
C26 H26B 0.9800 .
C26 H26C 0.9800 .
C27 C107 1.510(3) .
C27 H27A 0.9800 .
C27 H27B 0.9800 .
C27 H27C 0.9800 .
C28 C107 1.386(3) .
C28 C29 1.392(3) .
C28 H28 0.9500 .
C29 C30 1.509(3) .
C30 H30A 0.9800 .
C30 H30B 0.9800 .
C30 H30C 0.9800 .
C32 C42 1.389(3) .
C32 C40 1.397(3) .
C32 H32 0.9500 .
C33 C38 1.409(3) .
C33 C34 1.411(2) .
C33 Sn17 2.1944(17) .
C33 Sn18 2.2719(17) .
C34 C35 1.405(2) .
C34 C47 1.497(3) .
C35 C36 1.377(3) .
C35 H35 0.9500 .
C36 C37 1.389(3) .
C36 H36 0.9500 .
C37 C38 1.401(2) .
C37 H37 0.9500 .
C38 C39 1.501(3) .
C39 C44 1.402(3) .
C39 C40 1.406(3) .
C40 C41 1.511(3) .
C41 H41A 0.9800 .
C41 H41B 0.9800 .
C41 H41C 0.9800 .
C42 C43 1.389(3) .
C42 C46 1.513(3) .
C43 C44 1.392(3) .
C43 H43 0.9500 .
C44 C45 1.511(3) .
C45 H45A 0.9800 .
C45 H45B 0.9800 .
C45 H45C 0.9800 .
C46 H46A 0.9800 .
C46 H46B 0.9800 .
C46 H46C 0.9800 .
C47 C52 1.400(3) .
C47 C48 1.410(3) .
C48 C49 1.397(3) .
C48 C55 1.505(3) .
C49 C50 1.387(3) .
C49 H49 0.9500 .
C50 C51 1.388(3) .
C50 C54 1.509(3) .
C51 C52 1.396(3) .
C51 H51 0.9500 .
C52 C53 1.508(3) .
C53 H53A 0.9800 .
C53 H53B 0.9800 .
C53 H53C 0.9800 .
C54 H54A 0.9800 .
C54 H54B 0.9800 .
C54 H54C 0.9800 .
C55 H55A 0.9800 .
C55 H55B 0.9800 .
C55 H55C 0.9800 .
C56 N2 1.348(2) .
C56 N1 1.350(2) .
C56 Sn17 2.2007(18) .
C56 Sn18 2.3210(19) .
N1 C59 1.389(2) .
N1 C58 1.460(2) .
C58 H58A 0.9800 .
C58 H58B 0.9800 .
C58 H58C 0.9800 .
C59 C61 1.354(3) .
C59 C60 1.490(3) .
C60 H60A 0.9800 .
C60 H60B 0.9800 .
C60 H60C 0.9800 .
C61 N2 1.391(2) .
C61 C62 1.487(3) .
C62 H62A 0.9800 .
C62 H62B 0.9800 .
C62 H62C 0.9800 .
N2 C64 1.458(2) .
C64 H64A 0.9800 .
C64 H64B 0.9800 .
C64 H64C 0.9800 .
C65 F3 1.351(2) .
C65 C111 1.376(3) .
C65 C66 1.379(3) .
C66 F2 1.345(2) .
C66 C67 1.385(3) .
C67 F1 1.356(2) .
C67 C68 1.389(3) .
C68 C76 1.395(3) .
C68 B1 1.632(3) .
B1 C70 1.636(3) .
B1 C87 1.639(3) .
B1 H101 1.148(18) .
C70 C71 1.387(3) .
C70 C79 1.391(3) .
C71 F4 1.353(2) .
C71 C84 1.381(3) .
C76 F11 1.354(2) .
C76 C111 1.373(3) .
C79 F8 1.355(2) .
C79 C80 1.382(3) .
C80 F7 1.346(2) .
C80 C82 1.373(3) .
C82 F6 1.349(2) .
C82 C84 1.378(3) .
C84 F5 1.343(2) .
C87 C94 1.389(3) .
C87 C102 1.393(3) .
C90 C101 1.370(3) .
C90 C94 1.385(3) .
C101 F10 1.345(2) .
C101 C100 1.379(3) .
C100 F9 1.349(2) .
C100 C102 1.382(3) .
F12 C102 1.356(2) .
C105 H10A 0.9800 .
C105 H10B 0.9800 .
C105 H10C 0.9800 .
C103 C104 1.512(3) .
C104 H10D 0.9800 .
C104 H10E 0.9800 .
C104 H10F 0.9800 .
C107 C106 1.390(3) .
C106 H106 0.9500 .
C111 F13 1.350(2) .
C110 C109 1.511(3) .
C110 C110 1.521(4) 2_556
C110 H11A 0.9900 .
C110 H11B 0.9900 .
C109 C108 1.523(3) .
C109 H10G 0.9900 .
C109 H10H 0.9900 .
C108 H10I 0.9800 .
C108 H10J 0.9800 .
C108 H10K 0.9800 .
Sn16 Sn17 2.9389(5) .
Sn16 H100 1.54(2) .
Sn18 Sn20 2.9345(5) .
Sn18 H200 1.55(2) .

loop_
_geom_torsion_atom_site_label_1
_geom_torsion_atom_site_label_2
_geom_torsion_atom_site_label_3
_geom_torsion_atom_site_label_4
_geom_torsion
_geom_torsion_site_symmetry_1
N4 C1 N3 C3 0.2(2) .
Sn20 C1 N3 C3 172.10(12) .
Sn16 C1 N3 C3 -179.51(15) .
N4 C1 N3 C8 176.45(17) .
Sn20 C1 N3 C8 -11.6(2) .
Sn16 C1 N3 C8 -3.2(3) .
C1 N3 C3 C4 0.2(2) .
C8 N3 C3 C4 -176.14(17) .
C1 N3 C3 C105 179.95(18) .
C8 N3 C3 C105 3.6(3) .
N3 C3 C4 N4 -0.5(2) .
C105 C3 C4 N4 179.80(19) .
N3 C3 C4 C7 178.45(19) .
C105 C3 C4 C7 -1.3(4) .
N3 C1 N4 C4 -0.5(2) .
Sn20 C1 N4 C4 -171.20(14) .
Sn16 C1 N4 C4 179.28(12) .
N3 C1 N4 C6 -179.92(16) .
Sn20 C1 N4 C6 9.4(3) .
Sn16 C1 N4 C6 -0.2(2) .
C3 C4 N4 C1 0.6(2) .
C7 C4 N4 C1 -178.42(17) .
C3 C4 N4 C6 -179.95(17) .
C7 C4 N4 C6 1.0(3) .
C23 C9 C11 C20 2.2(3) .
Sn20 C9 C11 C20 -176.27(14) .
Sn16 C9 C11 C20 171.06(14) .
C23 C9 C11 C12 -176.16(16) .
Sn20 C9 C11 C12 5.4(2) .
Sn16 C9 C11 C12 -7.3(2) .
C20 C11 C12 C13 79.1(2) .
C9 C11 C12 C13 -102.5(2) .
C20 C11 C12 C16 -96.0(2) .
C9 C11 C12 C16 82.5(2) .
C16 C12 C13 C14 -2.7(3) .
C11 C12 C13 C14 -177.77(17) .
C16 C12 C13 C15 174.80(17) .
C11 C12 C13 C15 -0.2(3) .
C12 C13 C14 C103 1.2(3) .
C15 C13 C14 C103 -176.45(19) .
C13 C12 C16 C17 2.9(3) .
C11 C12 C16 C17 177.97(17) .
C13 C12 C16 C19 -173.52(18) .
C11 C12 C16 C19 1.6(3) .
C12 C16 C17 C103 -1.4(3) .
C19 C16 C17 C103 174.98(19) .
C9 C11 C20 C21 -1.2(3) .
C12 C11 C20 C21 177.30(17) .
C11 C20 C21 C22 -0.6(3) .
C20 C21 C22 C23 1.2(3) .
C21 C22 C23 C9 -0.1(3) .
C21 C22 C23 C24 -178.12(18) .
C11 C9 C23 C22 -1.6(3) .
Sn20 C9 C23 C22 176.94(13) .
Sn16 C9 C23 C22 -167.66(14) .
C11 C9 C23 C24 176.26(17) .
Sn20 C9 C23 C24 -5.2(2) .
Sn16 C9 C23 C24 10.2(3) .
C22 C23 C24 C29 105.1(2) .
C9 C23 C24 C29 -72.8(2) .
C22 C23 C24 C25 -67.6(2) .
C9 C23 C24 C25 114.5(2) .
C29 C24 C25 C106 -0.7(3) .
C23 C24 C25 C106 172.06(16) .
C29 C24 C25 C26 -179.78(17) .
C23 C24 C25 C26 -7.0(3) .
C107 C28 C29 C24 -0.1(3) .
C107 C28 C29 C30 179.73(18) .
C25 C24 C29 C28 1.4(3) .
C23 C24 C29 C28 -171.36(17) .
C25 C24 C29 C30 -178.50(17) .
C23 C24 C29 C30 8.8(3) .
C38 C33 C34 C35 -2.9(3) .
Sn17 C33 C34 C35 175.02(14) .
Sn18 C33 C34 C35 -170.68(14) .
C38 C33 C34 C47 174.40(16) .
Sn17 C33 C34 C47 -7.7(2) .
Sn18 C33 C34 C47 6.6(3) .
C33 C34 C35 C36 0.2(3) .
C47 C34 C35 C36 -177.24(18) .
C34 C35 C36 C37 2.0(3) .
C35 C36 C37 C38 -1.5(3) .
C36 C37 C38 C33 -1.2(3) .
C36 C37 C38 C39 176.74(18) .
C34 C33 C38 C37 3.4(3) .
Sn17 C33 C38 C37 -174.44(14) .
Sn18 C33 C38 C37 173.50(14) .
C34 C33 C38 C39 -174.48(16) .
Sn17 C33 C38 C39 7.7(2) .
Sn18 C33 C38 C39 -4.4(2) .
C37 C38 C39 C44 75.8(2) .
C33 C38 C39 C44 -106.2(2) .
C37 C38 C39 C40 -100.8(2) .
C33 C38 C39 C40 77.2(2) .
C42 C32 C40 C39 -1.1(3) .
C42 C32 C40 C41 176.68(19) .
C44 C39 C40 C32 3.6(3) .
C38 C39 C40 C32 -179.75(17) .
C44 C39 C40 C41 -174.10(17) .
C38 C39 C40 C41 2.5(3) .
C40 C32 C42 C43 -1.6(3) .
C40 C32 C42 C46 179.6(2) .
C32 C42 C43 C44 1.8(3) .
C46 C42 C43 C44 -179.44(19) .
C42 C43 C44 C39 0.7(3) .
C42 C43 C44 C45 -178.52(18) .
C40 C39 C44 C43 -3.5(3) .
C38 C39 C44 C43 179.96(17) .
C40 C39 C44 C45 175.77(17) .
C38 C39 C44 C45 -0.8(3) .
C35 C34 C47 C52 -70.1(2) .
C33 C34 C47 C52 112.6(2) .
C35 C34 C47 C48 104.1(2) .
C33 C34 C47 C48 -73.2(2) .
C52 C47 C48 C49 -1.2(3) .
C34 C47 C48 C49 -175.43(16) .
C52 C47 C48 C55 175.63(17) .
C34 C47 C48 C55 1.4(3) .
C47 C48 C49 C50 0.5(3) .
C55 C48 C49 C50 -176.28(18) .
C48 C49 C50 C51 0.4(3) .
C48 C49 C50 C54 179.72(18) .
C49 C50 C51 C52 -0.7(3) .
C54 C50 C51 C52 179.93(18) .
C50 C51 C52 C47 0.1(3) .
C50 C51 C52 C53 179.55(17) .
C48 C47 C52 C51 0.8(3) .
C34 C47 C52 C51 174.98(16) .
C48 C47 C52 C53 -178.57(16) .
C34 C47 C52 C53 -4.4(3) .
N2 C56 N1 C59 -0.1(2) .
Sn17 C56 N1 C59 -170.38(14) .
Sn18 C56 N1 C59 178.86(12) .
N2 C56 N1 C58 179.67(17) .
Sn17 C56 N1 C58 9.4(3) .
Sn18 C56 N1 C58 -1.4(2) .
C56 N1 C59 C61 -0.3(2) .
C58 N1 C59 C61 179.89(17) .
C56 N1 C59 C60 177.92(18) .
C58 N1 C59 C60 -1.9(3) .
N1 C59 C61 N2 0.6(2) .
C60 C59 C61 N2 -177.4(2) .
N1 C59 C61 C62 -178.3(2) .
C60 C59 C61 C62 3.7(4) .
N1 C56 N2 C61 0.5(2) .
Sn17 C56 N2 C61 171.82(13) .
Sn18 C56 N2 C61 -178.19(15) .
N1 C56 N2 C64 -179.01(16) .
Sn17 C56 N2 C64 -7.7(3) .
Sn18 C56 N2 C64 2.3(3) .
C59 C61 N2 C56 -0.7(2) .
C62 C61 N2 C56 178.32(18) .
C59 C61 N2 C64 178.81(17) .
C62 C61 N2 C64 -2.2(3) .
F3 C65 C66 F2 -2.0(3) .
C111 C65 C66 F2 178.06(18) .
F3 C65 C66 C67 179.82(18) .
C111 C65 C66 C67 -0.1(3) .
F2 C66 C67 F1 0.9(3) .
C65 C66 C67 F1 179.07(17) .
F2 C66 C67 C68 -178.26(18) .
C65 C66 C67 C68 -0.1(3) .
F1 C67 C68 C76 -178.82(16) .
C66 C67 C68 C76 0.3(3) .
F1 C67 C68 B1 -6.1(3) .
C66 C67 C68 B1 172.99(18) .
C67 C68 B1 C70 -112.20(19) .
C76 C68 B1 C70 59.8(2) .
C67 C68 B1 C87 121.84(19) .
C76 C68 B1 C87 -66.1(2) .
C68 B1 C70 C71 -102.3(2) .
C87 B1 C70 C71 25.0(3) .
C68 B1 C70 C79 73.8(2) .
C87 B1 C70 C79 -158.90(17) .
C79 C70 C71 F4 -179.85(17) .
B1 C70 C71 F4 -3.6(3) .
C79 C70 C71 C84 1.2(3) .
B1 C70 C71 C84 177.45(19) .
C67 C68 C76 F11 -179.76(16) .
B1 C68 C76 F11 7.5(3) .
C67 C68 C76 C111 -0.3(3) .
B1 C68 C76 C111 -173.09(18) .
C71 C70 C79 F8 177.23(17) .
B1 C70 C79 F8 0.6(3) .
C71 C70 C79 C80 -1.6(3) .
B1 C70 C79 C80 -178.20(19) .
F8 C79 C80 F7 0.2(3) .
C70 C79 C80 F7 179.12(18) .
F8 C79 C80 C82 -178.14(18) .
C70 C79 C80 C82 0.7(3) .
F7 C80 C82 F6 1.3(3) .
C79 C80 C82 F6 179.72(19) .
F7 C80 C82 C84 -177.72(19) .
C79 C80 C82 C84 0.7(3) .
F6 C82 C84 F5 0.7(3) .
C80 C82 C84 F5 179.72(18) .
F6 C82 C84 C71 179.88(18) .
C80 C82 C84 C71 -1.1(3) .
F4 C71 C84 F5 0.3(3) .
C70 C71 C84 F5 179.29(18) .
F4 C71 C84 C82 -178.92(18) .
C70 C71 C84 C82 0.1(3) .
C68 B1 C87 C94 -9.5(3) .
C70 B1 C87 C94 -130.97(19) .
C68 B1 C87 C102 174.96(17) .
C70 B1 C87 C102 53.5(2) .
F15 C90 C94 F14 0.0(3) .
C101 C90 C94 F14 -179.19(17) .
F15 C90 C94 C87 179.54(18) .
C101 C90 C94 C87 0.3(3) .
C102 C87 C94 F14 178.39(16) .
B1 C87 C94 F14 2.6(3) .
C102 C87 C94 C90 -1.1(3) .
B1 C87 C94 C90 -176.89(18) .
F15 C90 C101 F10 0.2(3) .
C94 C90 C101 F10 179.41(17) .
F15 C90 C101 C100 -179.21(17) .
C94 C90 C101 C100 0.0(3) .
F10 C101 C100 F9 0.7(3) .
C90 C101 C100 F9 -179.93(17) .
F10 C101 C100 C102 -178.88(17) .
C90 C101 C100 C102 0.5(3) .
F9 C100 C102 F12 0.4(3) .
C101 C100 C102 F12 180.00(17) .
F9 C100 C102 C87 178.99(18) .
C101 C100 C102 C87 -1.4(3) .
C94 C87 C102 F12 -179.82(16) .
B1 C87 C102 F12 -3.7(3) .
C94 C87 C102 C100 1.7(3) .
B1 C87 C102 C100 177.80(18) .
C16 C17 C103 C14 -0.1(3) .
C16 C17 C103 C104 -179.5(2) .
C13 C14 C103 C17 0.3(3) .
C13 C14 C103 C104 179.6(2) .
C29 C28 C107 C106 -1.7(3) .
C29 C28 C107 C27 178.10(19) .
C28 C107 C106 C25 2.3(3) .
C27 C107 C106 C25 -177.44(19) .
C24 C25 C106 C107 -1.2(3) .
C26 C25 C106 C107 177.90(18) .
F11 C76 C111 F13 -1.0(3) .
C68 C76 C111 F13 179.52(18) .
F11 C76 C111 C65 179.57(17) .
C68 C76 C111 C65 0.1(3) .
F3 C65 C111 F13 0.8(3) .
C66 C65 C111 F13 -179.30(18) .
F3 C65 C111 C76 -179.82(18) .
C66 C65 C111 C76 0.1(3) .
C110 C110 C109 C108 -179.4(2) 2_556
